data_8105749
loop_
_publ_author_name
'Zhou, Meng-Shu'
'Fu, Hong-Ru'

_publ_section_title
;
 Crystal structure of 1H-1,2,3-Triazolo[4,5-b]-pyridin-4-ium nitrate,
 C5H5N5O3
;
_journal_issue 4
_journal_name_full 'Zeitschrift f\"ur Kristallographie - New Crystal Structures'
_journal_page_first 557
_journal_page_last 558
_journal_paper_doi 10.1515/ncrs-2022-0145
_journal_volume 237
_journal_year 2022
_chemical_formula_moiety 'N O3, C5 H5 N4'
_chemical_formula_sum 'C5 H5 N5 O3'
_chemical_formula_weight 183.14
_chemical_name_systematic PC-5--Py-Trz+NO3
_space_group_crystal_system orthorhombic
_space_group_IT_number 62
_space_group_name_Hall '-P 2ac 2n'
_space_group_name_H-M_alt 'P n m a'
_atom_sites_solution_hydrogens geom
_atom_sites_solution_primary iterative
_cell_angle_alpha 90
_cell_angle_beta 90
_cell_angle_gamma 90
_cell_formula_units_Z 4
_cell_length_a 13.4643(13)
_cell_length_b 6.2866(10)
_cell_length_c 9.1138(9)
_cell_measurement_reflns_used 902
_cell_measurement_temperature 293(2)
_cell_measurement_theta_max 25.8580
_cell_measurement_theta_min 4.1940
_cell_volume 771.43(16)
_computing_cell_refinement 'CrysAlisPro 1.171.41.121a (Rigaku OD, 2021)'
_computing_data_collection 'CrysAlisPro 1.171.41.121a (Rigaku OD, 2021)'
_computing_data_reduction 'CrysAlisPro 1.171.41.121a (Rigaku OD, 2021)'
_computing_molecular_graphics 'Olex2 (Dolomanov et al., 2009)'
_computing_publication_material 'Olex2 (Dolomanov et al., 2009)'
_computing_structure_refinement 'ShelXL (Sheldrick, 2015)'
_computing_structure_solution 'olex2.solve (Bourhis et al., 2015)'
_diffrn_ambient_temperature 293(2)
_diffrn_detector 'CCD plate'
_diffrn_detector_area_resol_mean 8.0584
_diffrn_detector_type EosS2
_diffrn_measured_fraction_theta_full 0.995
_diffrn_measured_fraction_theta_max 0.888
_diffrn_measurement_details
;
List of Runs (angles in degrees, time in seconds):

  # Type    Start    End  Width  t~exp~   \w     \q     \k     \f   Frames
--------------------------------------------------------------------------
  1  \w    -25.00  42.00   1.00   18.77    --  -15.84  77.00-180.00   67
  2  \w      0.00  42.00   1.00   18.77    --   17.09  77.00 -60.00   42
  3  \w     56.00  86.00   1.00   18.77    --   17.09 178.00  60.00   30
;
_diffrn_measurement_device 'four-circle diffractometer'
_diffrn_measurement_device_type 'SuperNova, Single source at offset/far, EosS2'
_diffrn_measurement_method '\w scans'
_diffrn_orient_matrix_type 'CrysAlisPro convention (1999,Acta A55,543-557)'
_diffrn_orient_matrix_UB_11 -0.0082440000
_diffrn_orient_matrix_UB_12 0.0765141000
_diffrn_orient_matrix_UB_13 0.0560246000
_diffrn_orient_matrix_UB_21 -0.0507028000
_diffrn_orient_matrix_UB_22 -0.0301489000
_diffrn_orient_matrix_UB_23 0.0030385000
_diffrn_orient_matrix_UB_31 0.0114978000
_diffrn_orient_matrix_UB_32 -0.0774983000
_diffrn_orient_matrix_UB_33 0.0538488000
_diffrn_radiation_monochromator mirror
_diffrn_radiation_probe x-ray
_diffrn_radiation_type MoK\a
_diffrn_radiation_wavelength 0.71073
_diffrn_reflns_av_R_equivalents 0.0121
_diffrn_reflns_av_unetI/netI 0.0148
_diffrn_reflns_Laue_measured_fraction_full 0.995
_diffrn_reflns_Laue_measured_fraction_max 0.888
_diffrn_reflns_limit_h_max 16
_diffrn_reflns_limit_h_min -18
_diffrn_reflns_limit_k_max 6
_diffrn_reflns_limit_k_min -8
_diffrn_reflns_limit_l_max 12
_diffrn_reflns_limit_l_min -11
_diffrn_reflns_number 2217
_diffrn_reflns_point_group_measured_fraction_full 0.995
_diffrn_reflns_point_group_measured_fraction_max 0.888
_diffrn_reflns_theta_full 25.242
_diffrn_reflns_theta_max 28.920
_diffrn_reflns_theta_min 3.763
_diffrn_source 'micro-focus sealed X-ray tube'
_diffrn_source_type 'SuperNova (Mo) X-ray Source'
_exptl_absorpt_coefficient_mu 0.133
_exptl_absorpt_correction_T_max 0.974
_exptl_absorpt_correction_T_min 0.953
_exptl_absorpt_correction_type multi-scan
_exptl_absorpt_process_details
;
CrysAlisPro 1.171.41.121a (Rigaku Oxford Diffraction, 2021)
Empirical absorption correction using spherical harmonics,
implemented in SCALE3 ABSPACK scaling algorithm.
;
_exptl_crystal_colour 'clear light colourless'
_exptl_crystal_colour_lustre clear
_exptl_crystal_colour_modifier light
_exptl_crystal_colour_primary colourless
_exptl_crystal_density_diffrn 1.577
_exptl_crystal_description plate
_exptl_crystal_F_000 376
_exptl_crystal_size_max 0.4
_exptl_crystal_size_mid 0.3
_exptl_crystal_size_min 0.2
_refine_diff_density_max 0.281
_refine_diff_density_min -0.121
_refine_diff_density_rms 0.047
_refine_ls_extinction_coef .
_refine_ls_extinction_method none
_refine_ls_goodness_of_fit_ref 1.190
_refine_ls_hydrogen_treatment constr
_refine_ls_matrix_type full
_refine_ls_number_parameters 79
_refine_ls_number_reflns 984
_refine_ls_number_restraints 0
_refine_ls_restrained_S_all 1.190
_refine_ls_R_factor_all 0.0680
_refine_ls_R_factor_gt 0.0517
_refine_ls_shift/su_max 0.000
_refine_ls_shift/su_mean 0.000
_refine_ls_structure_factor_coef Fsqd
_refine_ls_weighting_details 'w=1/[\s^2^(Fo^2^)+(0.0512P)^2^+0.1099P] where P=(Fo^2^+2Fc^2^)/3'
_refine_ls_weighting_scheme calc
_refine_ls_wR_factor_gt 0.1225
_refine_ls_wR_factor_ref 0.1317
_reflns_Friedel_coverage 0.000
_reflns_Friedel_fraction_full .
_reflns_Friedel_fraction_max .
_reflns_number_gt 741
_reflns_number_total 1108
_reflns_threshold_expression 'I > 2\s(I)'
_cod_data_source_file suppl_j_ncrs-2022-0145_suppl.cif
_cod_data_source_block 2
_cod_database_code 8105749
_shelx_space_group_comment
;
The symmetry employed for this shelxl refinement is uniquely defined
by the following loop, which should always be used as a source of
symmetry information in preference to the above space-group names.
They are only intended as comments.
;
_shelx_estimated_absorpt_t_max 0.974
_shelx_estimated_absorpt_t_min 0.949
_reflns_odcompleteness_completeness 99.16
_reflns_odcompleteness_iscentric 1
_reflns_odcompleteness_theta 26.32
_olex2_refinement_description
;
1. Fixed Uiso
 At 1.2 times of:
  All C(H) groups, All N(H) groups
2.a Aromatic/amide H refined with riding coordinates:
 N1(H1), N4(H4), C5(H5), C1(H1A), C2(H2)
;
_olex2_submission_special_instructions 'No special instructions were received'
_oxdiff_exptl_absorpt_empirical_details
;
Empirical correction (ABSPACK) includes:
- Absorption correction using spherical harmonics
- Frame scaling
;
_oxdiff_exptl_absorpt_empirical_full_max 1.429
_oxdiff_exptl_absorpt_empirical_full_min 0.758

loop_
_space_group_symop_operation_xyz
'x, y, z'
'-x+1/2, -y, z+1/2'
'-x, y+1/2, -z'
'x+1/2, -y+1/2, -z+1/2'
'-x, -y, -z'
'x-1/2, y, -z-1/2'
'x, -y-1/2, z'
'-x-1/2, y-1/2, z-1/2'

loop_
_atom_site_label
_atom_site_type_symbol
_atom_site_fract_x
_atom_site_fract_y
_atom_site_fract_z
_atom_site_U_iso_or_equiv
_atom_site_adp_type
_atom_site_occupancy
_atom_site_site_symmetry_order
_atom_site_calc_flag
_atom_site_refinement_flags_posn
_atom_site_refinement_flags_adp
_atom_site_refinement_flags_occupancy
_atom_site_disorder_assembly
_atom_site_disorder_group
C1 C 0.95226(19) 0.2500 0.5360(3) 0.0551(7) Uani 1 2 d S T P . .
H1A H 1.0061 0.2500 0.4721 0.066 Uiso 1 2 calc RS T P . .
C2 C 0.8569(2) 0.2500 0.4794(3) 0.0579(7) Uani 1 2 d S T P . .
H2 H 0.8478 0.2500 0.3782 0.070 Uiso 1 2 calc RS T P . .
C3 C 0.79131(16) 0.2500 0.7123(3) 0.0466(6) Uani 1 2 d S T P . .
C4 C 0.88521(16) 0.2500 0.7715(3) 0.0448(6) Uani 1 2 d S T P . .
C5 C 0.96904(18) 0.2500 0.6839(3) 0.0512(6) Uani 1 2 d S T P . .
H5 H 1.0328 0.2500 0.7232 0.061 Uiso 1 2 calc RS T P . .
N1 N 0.77829(15) 0.2500 0.5670(2) 0.0548(6) Uani 1 2 d S T P . .
H1 H 0.7194 0.2500 0.5306 0.066 Uiso 1 2 calc RS T P . .
N2 N 0.72187(15) 0.2500 0.8185(2) 0.0622(7) Uani 1 2 d S T P . .
N3 N 0.76899(17) 0.2500 0.9432(3) 0.0664(7) Uani 1 2 d S T P . .
N4 N 0.86665(16) 0.2500 0.9174(2) 0.0563(6) Uani 1 2 d S T P . .
H4 H 0.9116 0.2500 0.9844 0.068 Uiso 1 2 calc RS T P . .
N5 N 0.56712(16) 0.2500 0.3625(2) 0.0532(6) Uani 1 2 d S T P . .
O1 O 0.63642(15) 0.2500 0.2767(2) 0.0709(6) Uani 1 2 d S T P . .
O2 O 0.47945(14) 0.2500 0.3212(2) 0.0756(7) Uani 1 2 d S T P . .
O3 O 0.58244(13) 0.2500 0.49944(19) 0.0715(7) Uani 1 2 d S T P . .

loop_
_atom_site_aniso_label
_atom_site_aniso_U_11
_atom_site_aniso_U_22
_atom_site_aniso_U_33
_atom_site_aniso_U_23
_atom_site_aniso_U_13
_atom_site_aniso_U_12
O3 0.0546(11) 0.1101(19) 0.0497(11) 0.000 -0.0062(9) 0.000
O1 0.0698(12) 0.0739(15) 0.0689(13) 0.000 0.0235(10) 0.000
O2 0.0565(11) 0.114(2) 0.0563(11) 0.000 -0.0122(9) 0.000
N5 0.0549(12) 0.0536(15) 0.0511(12) 0.000 -0.0006(10) 0.000
N1 0.0446(11) 0.0624(16) 0.0574(13) 0.000 -0.0057(9) 0.000
N4 0.0475(11) 0.0680(16) 0.0534(12) 0.000 -0.0028(10) 0.000
N2 0.0422(11) 0.0827(19) 0.0617(14) 0.000 0.0039(10) 0.000
N3 0.0507(12) 0.088(2) 0.0609(14) 0.000 0.0086(11) 0.000
C3 0.0396(11) 0.0474(15) 0.0528(14) 0.000 -0.0017(11) 0.000
C4 0.0415(12) 0.0410(14) 0.0521(14) 0.000 -0.0026(10) 0.000
C5 0.0400(11) 0.0506(16) 0.0631(15) 0.000 0.0042(11) 0.000
C1 0.0502(13) 0.0530(17) 0.0622(16) 0.000 0.0145(12) 0.000
C2 0.0631(15) 0.0602(19) 0.0506(14) 0.000 0.0024(13) 0.000

loop_
_atom_type_symbol
_atom_type_description
_atom_type_scat_dispersion_real
_atom_type_scat_dispersion_imag
_atom_type_scat_source
C C 0.0033 0.0016 'International Tables Vol C Tables 4.2.6.8 and 6.1.1.4'
H H 0.0000 0.0000 'International Tables Vol C Tables 4.2.6.8 and 6.1.1.4'
N N 0.0061 0.0033 'International Tables Vol C Tables 4.2.6.8 and 6.1.1.4'
O O 0.0106 0.0060 'International Tables Vol C Tables 4.2.6.8 and 6.1.1.4'

loop_
_geom_angle_atom_site_label_1
_geom_angle_atom_site_label_2
_geom_angle_atom_site_label_3
_geom_angle
_geom_angle_site_symmetry_1
_geom_angle_site_symmetry_3
O1 N5 O3 120.6(2) . .
O1 N5 O2 122.4(2) . .
O2 N5 O3 117.1(2) . .
C3 N1 H1 120.2 . .
C2 N1 H1 120.2 . .
C2 N1 C3 119.5(2) . .
N3 N4 H4 124.6 . .
N3 N4 C4 110.8(2) . .
C4 N4 H4 124.6 . .
N3 N2 C3 106.8(2) . .
N2 N3 N4 109.0(2) . .
N1 C3 N2 128.5(2) . .
N1 C3 C4 120.7(2) . .
N2 C3 C4 110.9(2) . .
N4 C4 C3 102.5(2) . .
N4 C4 C5 135.9(2) . .
C3 C4 C5 121.6(2) . .
C4 C5 H5 122.1 . .
C1 C5 C4 115.8(2) . .
C1 C5 H5 122.1 . .
C5 C1 H1A 119.3 . .
C5 C1 C2 121.4(2) . .
C2 C1 H1A 119.3 . .
N1 C2 C1 121.0(2) . .
N1 C2 H2 119.5 . .
C1 C2 H2 119.5 . .

loop_
_geom_bond_atom_site_label_1
_geom_bond_atom_site_label_2
_geom_bond_distance
_geom_bond_site_symmetry_2
O3 N5 1.265(3) .
O1 N5 1.217(3) .
O2 N5 1.239(3) .
N1 H1 0.8600 .
N1 C3 1.336(3) .
N1 C2 1.325(3) .
N4 H4 0.8600 .
N4 N3 1.336(3) .
N4 C4 1.353(3) .
N2 N3 1.302(3) .
N2 C3 1.346(3) .
C3 C4 1.375(3) .
C4 C5 1.383(3) .
C5 H5 0.9300 .
C5 C1 1.367(4) .
C1 H1A 0.9300 .
C1 C2 1.384(4) .
C2 H2 0.9300 .

loop_
_geom_torsion_atom_site_label_1
_geom_torsion_atom_site_label_2
_geom_torsion_atom_site_label_3
_geom_torsion_atom_site_label_4
_geom_torsion
_geom_torsion_site_symmetry_1
_geom_torsion_site_symmetry_2
_geom_torsion_site_symmetry_3
_geom_torsion_site_symmetry_4
N1 C3 C4 N4 180.000(0) . . . .
N1 C3 C4 C5 0.000(1) . . . .
N4 C4 C5 C1 180.000(1) . . . .
N2 C3 C4 N4 0.000(1) . . . .
N2 C3 C4 C5 180.000(0) . . . .
N3 N4 C4 C3 0.000(1) . . . .
N3 N4 C4 C5 180.000(1) . . . .
N3 N2 C3 N1 180.000(1) . . . .
N3 N2 C3 C4 0.000(1) . . . .
C3 N1 C2 C1 0.000(0) . . . .
C3 N2 N3 N4 0.000(1) . . . .
C3 C4 C5 C1 0.000(1) . . . .
C4 N4 N3 N2 0.000(1) . . . .
C4 C5 C1 C2 0.000(1) . . . .
C5 C1 C2 N1 0.000(0) . . . .
C2 N1 C3 N2 180.000(0) . . . .
C2 N1 C3 C4 0.000(1) . . . .
